data_4036972
loop_
_publ_author_name
'Arpa, Enrique M.'
'Gonz\'alez-Esguevillas, Mar\'ia'
'Pascual-Escudero, Ana'
'Adrio, Javier'
'Carretero, Juan C.'

_publ_section_title
;
 Catalytic Asymmetric Synthesis of Bicycloprolines by a 1,3-Dipolar
 Cycloaddition/Intramolecular Alkylation Strategy.
;
_journal_issue 14
_journal_name_full 'The Journal of organic chemistry'
_journal_page_first 6128
_journal_page_last 6135
_journal_paper_doi 10.1021/acs.joc.6b01100
_journal_volume 81
_journal_year 2016
_chemical_formula_sum 'C20 H27 N O4'
_chemical_formula_weight 345.43
_chemical_name_common eag219.1
_space_group_crystal_system monoclinic
_space_group_IT_number 15
_space_group_name_Hall '-C 2yc'
_space_group_name_H-M_alt 'C 1 2/c 1'
_atom_sites_solution_hydrogens geom
_atom_sites_solution_primary direct
_atom_sites_solution_secondary difmap
_cell_angle_alpha 90
_cell_angle_beta 115.3230(10)
_cell_angle_gamma 90
_cell_formula_units_Z 8
_cell_length_a 30.1898(4)
_cell_length_b 6.32210(10)
_cell_length_c 21.9555(3)
_cell_measurement_reflns_used 7850
_cell_measurement_temperature 296.(2)
_cell_measurement_theta_max 25.5871
_cell_measurement_theta_min 2.8080
_cell_volume 3787.83(10)
_computing_cell_refinement 'SAINT V7.68A (Bruker AXS, 2009)'
_computing_data_collection 'Bruker Instrument Service v2010.9.0.0'
_computing_data_reduction 'SAINT V7.68A (Bruker AXS, 2009)'
_computing_structure_refinement 'SHELXL-97 (Sheldrick, 2008)'
_computing_structure_solution 'SHELXS-97 (Sheldrick, 2008)'
_diffrn_ambient_temperature 296.(2)
_diffrn_detector_area_resol_mean 8.3333
_diffrn_measured_fraction_theta_full 0.996
_diffrn_measured_fraction_theta_max 0.996
_diffrn_measurement_device_type 'Bruker Kappa Apex II'
_diffrn_radiation_wavelength 0.71073
_diffrn_reflns_av_R_equivalents 0.0331
_diffrn_reflns_av_sigmaI/netI 0.0216
_diffrn_reflns_limit_h_max 36
_diffrn_reflns_limit_h_min -36
_diffrn_reflns_limit_k_max 7
_diffrn_reflns_limit_k_min -7
_diffrn_reflns_limit_l_max 26
_diffrn_reflns_limit_l_min -26
_diffrn_reflns_number 24629
_diffrn_reflns_theta_full 25.35
_diffrn_reflns_theta_max 25.35
_diffrn_reflns_theta_min 1.95
_exptl_absorpt_coefficient_mu 0.084
_exptl_absorpt_correction_T_max 0.99
_exptl_absorpt_correction_T_min 0.88
_exptl_absorpt_correction_type multi-scan
_exptl_absorpt_process_details sadabs
_exptl_crystal_colour 'clear colourless'
_exptl_crystal_density_diffrn 1.211
_exptl_crystal_density_method 'not measured'
_exptl_crystal_description prismatic
_exptl_crystal_F_000 1488
_exptl_crystal_size_max 0.400
_exptl_crystal_size_mid 0.160
_exptl_crystal_size_min 0.120
_refine_diff_density_max 0.246
_refine_diff_density_min -0.252
_refine_ls_extinction_method none
_refine_ls_goodness_of_fit_ref 1.074
_refine_ls_hydrogen_treatment refxyz
_refine_ls_matrix_type full
_refine_ls_number_parameters 233
_refine_ls_number_reflns 3473
_refine_ls_number_restraints 0
_refine_ls_restrained_S_all 1.074
_refine_ls_R_factor_all 0.0635
_refine_ls_R_factor_gt 0.0432
_refine_ls_shift/su_max 0.000
_refine_ls_shift/su_mean 0.000
_refine_ls_structure_factor_coef Fsqd
_refine_ls_weighting_details 'calc w=1/[\s^2^(Fo^2^)+(0.0788P)^2^+1.7115P] where P=(Fo^2^+2Fc^2^)/3'
_refine_ls_weighting_scheme calc
_refine_ls_wR_factor_gt 0.1208
_refine_ls_wR_factor_ref 0.1463
_reflns_number_gt 2656
_reflns_number_total 3473
_reflns_threshold_expression >2sigma(I)
_cod_data_source_file jo6b01100_si_002.cif
_cod_data_source_block I
_cod_original_cell_volume 3787.83(9)
_cod_database_code 4036972

loop_
_space_group_symop_operation_xyz
'x, y, z'
'-x, y, -z+1/2'
'x+1/2, y+1/2, z'
'-x+1/2, y+1/2, -z+1/2'
'-x, -y, -z'
'x, -y, z-1/2'
'-x+1/2, -y+1/2, -z'
'x+1/2, -y+1/2, z-1/2'

loop_
_atom_site_type_symbol
_atom_site_label
_atom_site_fract_x
_atom_site_fract_y
_atom_site_fract_z
_atom_site_U_iso_or_equiv
_atom_site_adp_type
_atom_site_calc_flag
_atom_site_refinement_flags
_atom_site_occupancy
C C1 0.02622(6) 0.1733(3) 0.11965(8) 0.0391(4) Uani d . 1
C C2 0.00669(7) -0.0433(3) 0.12971(10) 0.0516(5) Uani d . 1
H H2A -0.0198 -0.0258 0.1432 0.062 Uiso calc R 1
H H2B -0.005 -0.1264 0.0887 0.062 Uiso calc R 1
C C3 0.05082(8) -0.1476(3) 0.18536(11) 0.0629(6) Uani d . 1
H H3A 0.0407 -0.258 0.2074 0.075 Uiso calc R 1
H H3B 0.0725 -0.2077 0.1678 0.075 Uiso calc R 1
C C4 0.07541(7) 0.0332(3) 0.23345(9) 0.0550(5) Uani d . 1
H H4A 0.1092 -0.001 0.263 0.066 Uiso calc R 1
H H4B 0.0581 0.0663 0.2606 0.066 Uiso calc R 1
C C5 0.07261(6) 0.2168(3) 0.18679(8) 0.0382(4) Uani d . 1
H H5 0.0694 0.3517 0.2065 0.046 Uiso calc R 1
C C6 0.11476(6) 0.2267(3) 0.16500(8) 0.0378(4) Uani d . 1
H H6 0.1292 0.0854 0.1693 0.045 Uiso calc R 1
C C7 0.08968(6) 0.2868(3) 0.09018(8) 0.0404(4) Uani d . 1
H H7 0.0819 0.4381 0.0855 0.048 Uiso calc R 1
C C8 0.11873(6) 0.2309(3) 0.05095(8) 0.0418(4) Uani d . 1
C C9 0.15034(7) 0.3781(3) 0.04397(9) 0.0529(5) Uani d . 1
H H9 0.1532 0.5119 0.0629 0.063 Uiso calc R 1
C C10 0.17773(8) 0.3271(4) 0.00902(11) 0.0628(6) Uani d . 1
H H10 0.1989 0.4266 0.0048 0.075 Uiso calc R 1
C C11 0.17382(8) 0.1311(4) -0.01925(10) 0.0641(6) Uani d . 1
H H11 0.1921 0.0978 -0.043 0.077 Uiso calc R 1
C C12 0.14280(8) -0.0161(4) -0.01244(10) 0.0617(6) Uani d . 1
H H12 0.1401 -0.1494 -0.0316 0.074 Uiso calc R 1
C C13 0.11562(7) 0.0328(3) 0.02278(9) 0.0516(5) Uani d . 1
H H13 0.095 -0.0686 0.0276 0.062 Uiso calc R 1
C C14 -0.01306(6) 0.3412(3) 0.10366(8) 0.0410(4) Uani d . 1
C C15 -0.06584(8) 0.5072(4) 0.14378(12) 0.0655(6) Uani d . 1
H H15A -0.0714 0.513 0.1837 0.098 Uiso calc PR 0.5
H H15B -0.0948 0.4557 0.1068 0.098 Uiso calc PR 0.5
H H15C -0.0583 0.6462 0.1334 0.098 Uiso calc PR 0.5
H H15D -0.0783 0.5636 0.0989 0.098 Uiso calc PR 0.5
H H15E -0.0548 0.6209 0.1758 0.098 Uiso calc PR 0.5
H H15F -0.0913 0.4303 0.1492 0.098 Uiso calc PR 0.5
C C16 0.15403(6) 0.3789(3) 0.20845(8) 0.0418(4) Uani d . 1
C C17 0.21503(7) 0.4205(3) 0.32628(9) 0.0514(5) Uani d . 1
C C18 0.22538(13) 0.2761(5) 0.38504(12) 0.1197(14) Uani d . 1
H H18A 0.1953 0.245 0.3883 0.18 Uiso calc R 1
H H18B 0.2478 0.344 0.4257 0.18 Uiso calc R 1
H H18C 0.2397 0.1471 0.3787 0.18 Uiso calc R 1
C C19 0.19364(9) 0.6268(5) 0.33589(13) 0.0865(8) Uani d . 1
H H19A 0.1881 0.719 0.2986 0.13 Uiso calc R 1
H H19B 0.2161 0.6925 0.3769 0.13 Uiso calc R 1
H H19C 0.1631 0.6 0.3383 0.13 Uiso calc R 1
C C20 0.25956(7) 0.4581(4) 0.31386(12) 0.0715(7) Uani d . 1
H H20A 0.2736 0.3248 0.3105 0.107 Uiso calc R 1
H H20B 0.2832 0.5381 0.3505 0.107 Uiso calc R 1
H H20C 0.2504 0.5356 0.2726 0.107 Uiso calc R 1
N N1 0.04433(5) 0.1626(3) 0.06805(8) 0.0476(4) Uani d . 1
O O1 -0.02556(5) 0.3674(2) 0.15488(7) 0.0570(4) Uani d . 1
O O2 -0.03156(6) 0.4361(3) 0.05240(7) 0.0694(5) Uani d . 1
O O3 0.17778(4) 0.2987(2) 0.27001(6) 0.0529(4) Uani d . 1
O O4 0.16153(6) 0.5490(2) 0.19109(7) 0.0714(5) Uani d . 1
H H1 0.0223(9) 0.212(4) 0.0309(12) 0.067(7) Uiso d . 1

loop_
_atom_site_aniso_label
_atom_site_aniso_U_11
_atom_site_aniso_U_22
_atom_site_aniso_U_33
_atom_site_aniso_U_12
_atom_site_aniso_U_13
_atom_site_aniso_U_23
C1 0.0367(8) 0.0436(10) 0.0345(8) 0.0000(7) 0.0128(7) -0.0027(7)
C2 0.0516(10) 0.0442(11) 0.0554(11) -0.0065(8) 0.0195(9) -0.0064(9)
C3 0.0657(13) 0.0455(12) 0.0743(14) 0.0006(9) 0.0271(11) 0.0113(10)
C4 0.0509(10) 0.0660(13) 0.0442(10) -0.0023(9) 0.0166(9) 0.0124(9)
C5 0.0388(8) 0.0408(9) 0.0328(8) -0.0005(7) 0.0133(7) -0.0024(7)
C6 0.0362(8) 0.0408(9) 0.0336(8) 0.0018(7) 0.0122(7) -0.0014(7)
C7 0.0393(9) 0.0466(10) 0.0343(8) 0.0047(7) 0.0148(7) 0.0002(7)
C8 0.0391(9) 0.0524(11) 0.0309(8) 0.0082(8) 0.0121(7) 0.0047(8)
C9 0.0593(11) 0.0555(12) 0.0476(10) 0.0054(9) 0.0264(9) 0.0063(9)
C10 0.0626(12) 0.0778(16) 0.0599(12) 0.0043(11) 0.0375(11) 0.0163(12)
C11 0.0658(13) 0.0840(17) 0.0548(12) 0.0209(12) 0.0375(11) 0.0107(12)
C12 0.0673(13) 0.0671(14) 0.0561(12) 0.0120(11) 0.0315(11) -0.0085(10)
C13 0.0500(10) 0.0594(13) 0.0475(10) 0.0031(9) 0.0228(9) -0.0045(9)
C14 0.0371(8) 0.0459(10) 0.0397(9) -0.0016(7) 0.0162(7) -0.0008(8)
C15 0.0547(12) 0.0707(14) 0.0807(15) 0.0118(10) 0.0381(11) -0.0063(12)
C16 0.0390(8) 0.0477(11) 0.0375(9) -0.0015(8) 0.0152(7) -0.0012(8)
C17 0.0480(10) 0.0618(12) 0.0362(9) -0.0144(9) 0.0101(8) -0.0073(9)
C18 0.133(3) 0.125(3) 0.0462(13) -0.062(2) -0.0147(15) 0.0195(15)
C19 0.0689(14) 0.108(2) 0.0838(17) -0.0066(14) 0.0336(13) -0.0483(16)
C20 0.0425(10) 0.0940(18) 0.0703(14) -0.0076(11) 0.0167(10) -0.0219(13)
N1 0.0353(8) 0.0693(11) 0.0341(8) 0.0004(7) 0.0109(6) -0.0096(7)
O1 0.0554(8) 0.0705(9) 0.0529(8) 0.0163(7) 0.0307(6) 0.0058(7)
O2 0.0699(9) 0.0875(12) 0.0537(8) 0.0336(8) 0.0292(7) 0.0251(8)
O3 0.0516(7) 0.0552(8) 0.0364(7) -0.0138(6) 0.0041(6) 0.0011(6)
O4 0.0755(10) 0.0646(10) 0.0551(9) -0.0261(8) 0.0099(7) 0.0087(7)

loop_
_atom_type_symbol
_atom_type_description
_atom_type_scat_dispersion_real
_atom_type_scat_dispersion_imag
_atom_type_scat_source
C C 0.0033 0.0016 'International Tables Vol C Tables 4.2.6.8 and 6.1.1.4'
H H 0.0000 0.0000 'International Tables Vol C Tables 4.2.6.8 and 6.1.1.4'
N N 0.0061 0.0033 'International Tables Vol C Tables 4.2.6.8 and 6.1.1.4'
O O 0.0106 0.0060 'International Tables Vol C Tables 4.2.6.8 and 6.1.1.4'

loop_
_geom_angle_atom_site_label_1
_geom_angle_atom_site_label_2
_geom_angle_atom_site_label_3
_geom_angle
N1 C1 C14 111.67(14)
N1 C1 C2 111.33(14)
C14 C1 C2 110.21(14)
N1 C1 C5 105.01(13)
C14 C1 C5 113.04(14)
C2 C1 C5 105.32(13)
C3 C2 C1 104.05(15)
C3 C2 H2A 110.9
C1 C2 H2A 110.9
C3 C2 H2B 110.9
C1 C2 H2B 110.9
H2A C2 H2B 109.0
C4 C3 C2 103.44(16)
C4 C3 H3A 111.1
C2 C3 H3A 111.1
C4 C3 H3B 111.1
C2 C3 H3B 111.1
H3A C3 H3B 109.0
C3 C4 C5 103.64(15)
C3 C4 H4A 111.0
C5 C4 H4A 111.0
C3 C4 H4B 111.0
C5 C4 H4B 111.0
H4A C4 H4B 109.0
C4 C5 C6 115.03(15)
C4 C5 C1 105.60(14)
C6 C5 C1 103.90(12)
C4 C5 H5 110.7
C6 C5 H5 110.7
C1 C5 H5 110.7
C16 C6 C7 114.45(15)
C16 C6 C5 111.07(13)
C7 C6 C5 104.33(12)
C16 C6 H6 108.9
C7 C6 H6 108.9
C5 C6 H6 108.9
N1 C7 C8 111.87(14)
N1 C7 C6 100.67(14)
C8 C7 C6 114.31(13)
N1 C7 H7 109.9
C8 C7 H7 109.9
C6 C7 H7 109.9
C13 C8 C9 118.46(17)
C13 C8 C7 121.50(17)
C9 C8 C7 120.02(17)
C10 C9 C8 120.4(2)
C10 C9 H9 119.8
C8 C9 H9 119.8
C11 C10 C9 120.4(2)
C11 C10 H10 119.8
C9 C10 H10 119.8
C10 C11 C12 119.67(19)
C10 C11 H11 120.2
C12 C11 H11 120.2
C11 C12 C13 120.3(2)
C11 C12 H12 119.8
C13 C12 H12 119.8
C12 C13 C8 120.7(2)
C12 C13 H13 119.6
C8 C13 H13 119.6
O2 C14 O1 123.20(16)
O2 C14 C1 125.39(16)
O1 C14 C1 111.40(14)
O1 C15 H15A 109.5
O1 C15 H15B 109.5
H15A C15 H15B 109.5
O1 C15 H15C 109.5
H15A C15 H15C 109.5
H15B C15 H15C 109.5
O1 C15 H15D 109.5
H15A C15 H15D 141.1
H15B C15 H15D 56.3
H15C C15 H15D 56.3
O1 C15 H15E 109.5
H15A C15 H15E 56.3
H15B C15 H15E 141.1
H15C C15 H15E 56.3
H15D C15 H15E 109.5
O1 C15 H15F 109.5
H15A C15 H15F 56.3
H15B C15 H15F 56.3
H15C C15 H15F 141.1
H15D C15 H15F 109.5
H15E C15 H15F 109.5
O4 C16 O3 125.02(16)
O4 C16 C6 125.28(16)
O3 C16 C6 109.64(15)
O3 C17 C18 101.88(16)
O3 C17 C20 110.51(15)
C18 C17 C20 112.3(2)
O3 C17 C19 110.36(16)
C18 C17 C19 110.5(2)
C20 C17 C19 111.00(19)
C17 C18 H18A 109.5
C17 C18 H18B 109.5
H18A C18 H18B 109.5
C17 C18 H18C 109.5
H18A C18 H18C 109.5
H18B C18 H18C 109.5
C17 C19 H19A 109.5
C17 C19 H19B 109.5
H19A C19 H19B 109.5
C17 C19 H19C 109.5
H19A C19 H19C 109.5
H19B C19 H19C 109.5
C17 C20 H20A 109.5
C17 C20 H20B 109.5
H20A C20 H20B 109.5
C17 C20 H20C 109.5
H20A C20 H20C 109.5
H20B C20 H20C 109.5
C1 N1 C7 108.96(13)
C1 N1 H1 109.0(15)
C7 N1 H1 110.6(15)
C14 O1 C15 117.06(15)
C16 O3 C17 122.46(14)

loop_
_geom_bond_atom_site_label_1
_geom_bond_atom_site_label_2
_geom_bond_distance
C1 N1 1.455(2)
C1 C14 1.517(2)
C1 C2 1.543(2)
C1 C5 1.563(2)
C2 C3 1.520(3)
C2 H2A 0.97
C2 H2B 0.97
C3 C4 1.517(3)
C3 H3A 0.97
C3 H3B 0.97
C4 C5 1.527(3)
C4 H4A 0.97
C4 H4B 0.97
C5 C6 1.541(2)
C5 H5 0.98
C6 C16 1.508(2)
C6 C7 1.534(2)
C6 H6 0.98
C7 N1 1.469(2)
C7 C8 1.511(2)
C7 H7 0.98
C8 C13 1.382(3)
C8 C9 1.388(3)
C9 C10 1.385(3)
C9 H9 0.93
C10 C11 1.368(3)
C10 H10 0.93
C11 C12 1.373(3)
C11 H11 0.93
C12 C13 1.382(3)
C12 H12 0.93
C13 H13 0.93
C14 O2 1.183(2)
C14 O1 1.341(2)
C15 O1 1.437(2)
C15 H15A 0.96
C15 H15B 0.96
C15 H15C 0.96
C15 H15D 0.96
C15 H15E 0.96
C15 H15F 0.96
C16 O4 1.195(2)
C16 O3 1.330(2)
C17 O3 1.481(2)
C17 C18 1.500(3)
C17 C20 1.501(3)
C17 C19 1.510(3)
C18 H18A 0.96
C18 H18B 0.96
C18 H18C 0.96
C19 H19A 0.96
C19 H19B 0.96
C19 H19C 0.96
C20 H20A 0.96
C20 H20B 0.96
C20 H20C 0.96
N1 H1 0.86(2)
